data_2211141
loop_
_publ_author_name
'Parkin, Sean'
'Long, Sihui'

_publ_section_title
;
 4-Morpholinoaniline
;
_journal_coeditor_code OB2066
_journal_issue 11
_journal_name_full 'Acta Crystallographica Section E'
_journal_page_first o4870
_journal_page_last o4871
_journal_paper_doi 10.1107/S1600536806040244
_journal_volume 62
_journal_year 2006
_chemical_formula_iupac 'C10 H14 N2 O'
_chemical_formula_moiety 'C10 H14 N2 O'
_chemical_formula_sum 'C10 H14 N2 O'
_chemical_formula_weight 178.23
_chemical_melting_point .401E-305
_chemical_name_systematic
;
 4-morpholinoaniline
;
_space_group_IT_number 2
_symmetry_cell_setting triclinic
_symmetry_space_group_name_Hall '-P 1'
_symmetry_space_group_name_H-M 'P -1'
_atom_sites_solution_hydrogens geom
_atom_sites_solution_primary direct
_atom_sites_solution_secondary difmap
_audit_creation_method SHELXL-97
_cell_angle_alpha 100.4721(9)
_cell_angle_beta 97.0821(9)
_cell_angle_gamma 117.4777(10)
_cell_formula_units_Z 4
_cell_length_a 9.7252(2)
_cell_length_b 10.4534(2)
_cell_length_c 10.6002(3)
_cell_measurement_reflns_used 4163
_cell_measurement_temperature 90.0(2)
_cell_measurement_theta_max 27.48
_cell_measurement_theta_min 1.00
_cell_volume 913.25(4)
_computing_cell_refinement 'SCALEPACK (Otwinowski & Minor, 1997)'
_computing_data_collection 'COLLECT (Nonius, 2002)'
_computing_data_reduction 'DENZO--SMN (Otwinowski & Minor, 1997)'
_computing_molecular_graphics 'XP in SHELXTL/PC (Sheldrick, 1995)'
_computing_publication_material
;
SHELXL97 and local procedures
;
_computing_structure_refinement 'SHELXL97 (Sheldrick, 1997)'
_computing_structure_solution 'SHELXS97 (Sheldrick, 1997)'
_diffrn_ambient_temperature 90.0(2)
_diffrn_detector_area_resol_mean 18
_diffrn_measured_fraction_theta_full .999
_diffrn_measured_fraction_theta_max .999
_diffrn_measurement_device_type 'Nonius KappaCCD diffractometer'
_diffrn_measurement_method '\w scans at fixed \c = 55\%'
_diffrn_radiation_monochromator graphite
_diffrn_radiation_source 'fine-focus sealed tube'
_diffrn_radiation_type MoK\a
_diffrn_radiation_wavelength 0.71073
_diffrn_reflns_av_R_equivalents 0.0348
_diffrn_reflns_av_sigmaI/netI 0.0519
_diffrn_reflns_limit_h_max 12
_diffrn_reflns_limit_h_min -12
_diffrn_reflns_limit_k_max 13
_diffrn_reflns_limit_k_min -13
_diffrn_reflns_limit_l_max 13
_diffrn_reflns_limit_l_min -13
_diffrn_reflns_number 8318
_diffrn_reflns_theta_full 27.48
_diffrn_reflns_theta_max 27.48
_diffrn_reflns_theta_min 2.01
_exptl_absorpt_coefficient_mu 0.086
_exptl_absorpt_correction_type none
_exptl_crystal_colour orange--brown
_exptl_crystal_density_diffrn 1.296
_exptl_crystal_density_method 'not measured'
_exptl_crystal_description block
_exptl_crystal_F_000 384
_exptl_crystal_size_max 0.25
_exptl_crystal_size_mid 0.20
_exptl_crystal_size_min 0.15
_refine_diff_density_max .296
_refine_diff_density_min -.237
_refine_ls_extinction_method none
_refine_ls_goodness_of_fit_ref 1.038
_refine_ls_hydrogen_treatment constr
_refine_ls_matrix_type full
_refine_ls_number_parameters 235
_refine_ls_number_reflns 4199
_refine_ls_number_restraints 0
_refine_ls_restrained_S_all 1.038
_refine_ls_R_factor_all 0.0756
_refine_ls_R_factor_gt 0.0465
_refine_ls_shift/su_max 0.001
_refine_ls_shift/su_mean 0.000
_refine_ls_structure_factor_coef Fsqd
_refine_ls_weighting_details 'calc w=1/[\s^2^(Fo^2^)+(0.0736P)^2^+0.0298P] where P=(Fo^2^+2Fc^2^)/3'
_refine_ls_weighting_scheme calc
_refine_ls_wR_factor_gt 0.1173
_refine_ls_wR_factor_ref 0.1317
_reflns_number_gt 2903
_reflns_number_total 4199
_reflns_threshold_expression >2\s(I)
_cod_data_source_file ob2066.cif
_cod_data_source_block I
_cod_database_code 2211141
_cod_database_fobs_code 2211141

loop_
_symmetry_equiv_pos_as_xyz
'x, y, z'
'-x, -y, -z'

loop_
_atom_site_type_symbol
_atom_site_label
_atom_site_fract_x
_atom_site_fract_y
_atom_site_fract_z
_atom_site_U_iso_or_equiv
_atom_site_adp_type
_atom_site_calc_flag
_atom_site_refinement_flags
_atom_site_occupancy
O O1A 0.71140(12) -0.12164(11) 0.06223(9) 0.0244(3) Uani d . 1
N N1A 0.79358(15) 0.11241(14) 0.88549(11) 0.0261(3) Uani d . 1
H H1NA 0.9013 0.1792 0.9439 0.039 Uiso d R 1
H H2NA 0.7471 0.0189 0.9164 0.039 Uiso d R 1
C C1A 0.78015(16) 0.07856(16) 0.74870(13) 0.0197(3) Uani d . 1
N N2A 0.73325(13) -0.00154(13) 0.33298(11) 0.0183(3) Uani d . 1
C C2A 0.65058(17) -0.04987(16) 0.66286(14) 0.0212(3) Uani d . 1
H H2A 0.5718 -0.1190 0.6978 0.025 Uiso calc R 1
C C3A 0.63398(16) -0.07928(16) 0.52688(14) 0.0208(3) Uani d . 1
H H3A 0.5445 -0.1683 0.4705 0.025 Uiso calc R 1
C C4A 0.74644(16) 0.01975(15) 0.47219(13) 0.0171(3) Uani d . 1
C C5A 0.87650(16) 0.14855(16) 0.55850(13) 0.0193(3) Uani d . 1
H H5A 0.9553 0.2176 0.5236 0.023 Uiso calc R 1
C C6A 0.89339(16) 0.17805(15) 0.69399(13) 0.0198(3) Uani d . 1
H H6A 0.9830 0.2670 0.7503 0.024 Uiso calc R 1
C C7A 0.86747(16) -0.00889(17) 0.28982(13) 0.0211(3) Uani d . 1
H H7A1 0.8639 -0.1032 0.2978 0.025 Uiso calc R 1
H H7A2 0.9693 0.0760 0.3469 0.025 Uiso calc R 1
C C8A 0.85899(17) -0.00234(17) 0.14850(14) 0.0248(3) Uani d . 1
H H8A1 0.8696 0.0950 0.1422 0.030 Uiso calc R 1
H H8A2 0.9491 -0.0091 0.1198 0.030 Uiso calc R 1
C C9A 0.57831(17) -0.11940(17) 0.10637(14) 0.0240(3) Uani d . 1
H H9A1 0.4779 -0.2057 0.0488 0.029 Uiso calc R 1
H H9A2 0.5782 -0.0266 0.0982 0.029 Uiso calc R 1
C C10A 0.58409(16) -0.12652(16) 0.24784(13) 0.0208(3) Uani d . 1
H H10A 0.4927 -0.1216 0.2755 0.025 Uiso calc R 1
H H10B 0.5765 -0.2224 0.2557 0.025 Uiso calc R 1
O O1B 0.72835(11) -0.55597(11) 0.13716(9) 0.0223(3) Uani d . 1
N N1B 0.83270(14) -0.34429(14) 0.96100(11) 0.0233(3) Uani d . 1
H H1NB 0.8118 -0.4233 1.0056 0.035 Uiso d R 1
H H2NB 0.7912 -0.2767 0.9981 0.035 Uiso d R 1
C C1B 0.79408(16) -0.39632(16) 0.82184(13) 0.0192(3) Uani d . 1
N N2B 0.69172(13) -0.54862(12) 0.40194(11) 0.0179(3) Uani d . 1
C C2B 0.76889(16) -0.31280(15) 0.74291(13) 0.0191(3) Uani d . 1
H H2B 0.7735 -0.2216 0.7835 0.023 Uiso calc R 1
C C3B 0.73709(16) -0.35979(15) 0.60614(13) 0.0189(3) Uani d . 1
H H3B 0.7209 -0.3000 0.5549 0.023 Uiso calc R 1
C C4B 0.72853(15) -0.49309(15) 0.54295(13) 0.0169(3) Uani d . 1
C C5B 0.75331(16) -0.57738(15) 0.62212(13) 0.0187(3) Uani d . 1
H H5B 0.7477 -0.6690 0.5815 0.022 Uiso calc R 1
C C6B 0.78590(16) -0.53012(16) 0.75867(13) 0.0198(3) Uani d . 1
H H6B 0.8029 -0.5894 0.8100 0.024 Uiso calc R 1
C C7B 0.81091(17) -0.58146(16) 0.35347(13) 0.0198(3) Uani d . 1
H H7B1 0.8247 -0.6520 0.3975 0.024 Uiso calc R 1
H H7B2 0.9149 -0.4878 0.3761 0.024 Uiso calc R 1
C C8B 0.75948(17) -0.64932(16) 0.20534(14) 0.0224(3) Uani d . 1
H H8B1 0.8444 -0.6645 0.1748 0.027 Uiso calc R 1
H H8B2 0.6619 -0.7485 0.1839 0.027 Uiso calc R 1
C C9B 0.60625(17) -0.53376(16) 0.18173(13) 0.0220(3) Uani d . 1
H H9B1 0.5077 -0.6318 0.1627 0.026 Uiso calc R 1
H H9B2 0.5824 -0.4714 0.1329 0.026 Uiso calc R 1
C C10B 0.65590(16) -0.45806(15) 0.32828(13) 0.0191(3) Uani d . 1
H H10C 0.7514 -0.3578 0.3473 0.023 Uiso calc R 1
H H10D 0.5688 -0.4448 0.3563 0.023 Uiso calc R 1

loop_
_atom_site_aniso_label
_atom_site_aniso_U_11
_atom_site_aniso_U_22
_atom_site_aniso_U_33
_atom_site_aniso_U_12
_atom_site_aniso_U_13
_atom_site_aniso_U_23
O1A 0.0238(6) 0.0243(6) 0.0186(5) 0.0088(5) 0.0034(4) 0.0012(4)
N1A 0.0279(7) 0.0321(8) 0.0176(6) 0.0142(6) 0.0051(5) 0.0066(5)
C1A 0.0220(7) 0.0239(8) 0.0184(7) 0.0150(6) 0.0058(6) 0.0067(6)
N2A 0.0170(6) 0.0203(6) 0.0151(6) 0.0084(5) 0.0014(5) 0.0029(5)
C2A 0.0200(7) 0.0221(8) 0.0234(8) 0.0103(6) 0.0084(6) 0.0083(6)
C3A 0.0180(7) 0.0181(7) 0.0242(8) 0.0081(6) 0.0041(6) 0.0038(6)
C4A 0.0200(7) 0.0194(7) 0.0164(7) 0.0134(6) 0.0040(6) 0.0053(6)
C5A 0.0190(7) 0.0191(7) 0.0216(8) 0.0102(6) 0.0052(6) 0.0071(6)
C6A 0.0190(7) 0.0197(7) 0.0199(7) 0.0109(6) 0.0008(6) 0.0022(6)
C7A 0.0181(7) 0.0235(8) 0.0196(7) 0.0091(6) 0.0040(6) 0.0049(6)
C8A 0.0221(8) 0.0244(8) 0.0218(8) 0.0075(6) 0.0046(6) 0.0038(6)
C9A 0.0222(8) 0.0247(8) 0.0214(8) 0.0115(6) 0.0003(6) 0.0010(6)
C10A 0.0182(7) 0.0198(8) 0.0206(8) 0.0083(6) 0.0016(6) 0.0022(6)
O1B 0.0243(5) 0.0253(6) 0.0195(5) 0.0130(5) 0.0068(4) 0.0080(4)
N1B 0.0271(7) 0.0234(7) 0.0158(6) 0.0108(6) 0.0037(5) 0.0032(5)
C1B 0.0137(7) 0.0223(8) 0.0186(7) 0.0067(6) 0.0040(6) 0.0047(6)
N2B 0.0189(6) 0.0182(6) 0.0168(6) 0.0096(5) 0.0041(5) 0.0042(5)
C2B 0.0181(7) 0.0155(7) 0.0199(7) 0.0067(6) 0.0035(6) 0.0019(6)
C3B 0.0165(7) 0.0176(7) 0.0219(8) 0.0074(6) 0.0046(6) 0.0064(6)
C4B 0.0128(7) 0.0175(7) 0.0169(7) 0.0048(6) 0.0036(5) 0.0042(6)
C5B 0.0165(7) 0.0176(7) 0.0213(7) 0.0083(6) 0.0040(6) 0.0045(6)
C6B 0.0161(7) 0.0200(7) 0.0226(8) 0.0075(6) 0.0044(6) 0.0084(6)
C7B 0.0204(7) 0.0204(7) 0.0194(7) 0.0112(6) 0.0045(6) 0.0043(6)
C8B 0.0241(8) 0.0213(8) 0.0223(8) 0.0120(6) 0.0052(6) 0.0054(6)
C9B 0.0207(7) 0.0253(8) 0.0204(8) 0.0119(6) 0.0044(6) 0.0058(6)
C10B 0.0178(7) 0.0182(7) 0.0202(7) 0.0081(6) 0.0035(6) 0.0055(6)

loop_
_atom_type_symbol
_atom_type_description
_atom_type_scat_dispersion_real
_atom_type_scat_dispersion_imag
_atom_type_scat_source
C C .0033 .0016 'International Tables Vol C Tables 4.2.6.8 and 6.1.1.4'
H H .0000 .0000 'International Tables Vol C Tables 4.2.6.8 and 6.1.1.4'
N N .0061 .0033 'International Tables Vol C Tables 4.2.6.8 and 6.1.1.4'
O O .0106 .0060 'International Tables Vol C Tables 4.2.6.8 and 6.1.1.4'

loop_
_geom_angle_atom_site_label_1
_geom_angle_atom_site_label_2
_geom_angle_atom_site_label_3
_geom_angle
C8A O1A C9A 110.36(10)
C1A N1A H1NA 117.9
C1A N1A H2NA 111.4
H1NA N1A H2NA 106.0
C2A C1A C6A 117.82(12)
C2A C1A N1A 121.55(12)
C6A C1A N1A 120.54(13)
C4A N2A C10A 116.06(11)
C4A N2A C7A 113.77(10)
C10A N2A C7A 109.21(11)
C1A C2A C3A 121.32(13)
C1A C2A H2A 119.3
C3A C2A H2A 119.3
C4A C3A C2A 120.96(13)
C4A C3A H3A 119.5
C2A C3A H3A 119.5
C3A C4A C5A 117.65(12)
C3A C4A N2A 123.61(12)
C5A C4A N2A 118.71(12)
C6A C5A C4A 121.51(13)
C6A C5A H5A 119.2
C4A C5A H5A 119.2
C5A C6A C1A 120.75(13)
C5A C6A H6A 119.6
C1A C6A H6A 119.6
N2A C7A C8A 109.86(11)
N2A C7A H7A1 109.7
C8A C7A H7A1 109.7
N2A C7A H7A2 109.7
C8A C7A H7A2 109.7
H7A1 C7A H7A2 108.2
O1A C8A C7A 111.66(11)
O1A C8A H8A1 109.3
C7A C8A H8A1 109.3
O1A C8A H8A2 109.3
C7A C8A H8A2 109.3
H8A1 C8A H8A2 107.9
O1A C9A C10A 112.13(11)
O1A C9A H9A1 109.2
C10A C9A H9A1 109.2
O1A C9A H9A2 109.2
C10A C9A H9A2 109.2
H9A1 C9A H9A2 107.9
N2A C10A C9A 109.51(11)
N2A C10A H10A 109.8
C9A C10A H10A 109.8
N2A C10A H10B 109.8
C9A C10A H10B 109.8
H10A C10A H10B 108.2
C9B O1B C8B 109.17(10)
C1B N1B H1NB 113.7
C1B N1B H2NB 115.7
H1NB N1B H2NB 112.1
C2B C1B C6B 117.64(12)
C2B C1B N1B 120.90(13)
C6B C1B N1B 121.41(12)
C4B N2B C10B 114.86(11)
C4B N2B C7B 113.66(10)
C10B N2B C7B 110.65(10)
C3B C2B C1B 121.47(13)
C3B C2B H2B 119.3
C1B C2B H2B 119.3
C2B C3B C4B 121.02(12)
C2B C3B H3B 119.5
C4B C3B H3B 119.5
C3B C4B C5B 117.57(12)
C3B C4B N2B 123.19(12)
C5B C4B N2B 119.22(12)
C6B C5B C4B 121.43(13)
C6B C5B H5B 119.3
C4B C5B H5B 119.3
C5B C6B C1B 120.86(13)
C5B C6B H6B 119.6
C1B C6B H6B 119.6
N2B C7B C8B 110.97(11)
N2B C7B H7B1 109.4
C8B C7B H7B1 109.4
N2B C7B H7B2 109.4
C8B C7B H7B2 109.4
H7B1 C7B H7B2 108.0
O1B C8B C7B 111.77(11)
O1B C8B H8B1 109.3
C7B C8B H8B1 109.3
O1B C8B H8B2 109.3
C7B C8B H8B2 109.3
H8B1 C8B H8B2 107.9
O1B C9B C10B 111.50(11)
O1B C9B H9B1 109.3
C10B C9B H9B1 109.3
O1B C9B H9B2 109.3
C10B C9B H9B2 109.3
H9B1 C9B H9B2 108.0
N2B C10B C9B 110.05(11)
N2B C10B H10C 109.7
C9B C10B H10C 109.7
N2B C10B H10D 109.7
C9B C10B H10D 109.7
H10C C10B H10D 108.2

loop_
_geom_bond_atom_site_label_1
_geom_bond_atom_site_label_2
_geom_bond_distance
O1A C8A 1.4358(16)
O1A C9A 1.4380(17)
N1A C1A 1.4032(17)
N1A H1NA 0.9882
N1A H2NA 1.0063
C1A C2A 1.3893(19)
C1A C6A 1.3967(19)
N2A C4A 1.4322(16)
N2A C10A 1.4578(17)
N2A C7A 1.4649(18)
C2A C3A 1.3907(19)
C2A H2A 0.9500
C3A C4A 1.3905(19)
C3A H3A 0.9500
C4A C5A 1.3947(19)
C5A C6A 1.3853(18)
C5A H5A 0.9500
C6A H6A 0.9500
C7A C8A 1.5058(19)
C7A H7A1 0.9900
C7A H7A2 0.9900
C8A H8A1 0.9900
C8A H8A2 0.9900
C9A C10A 1.5103(19)
C9A H9A1 0.9900
C9A H9A2 0.9900
C10A H10A 0.9900
C10A H10B 0.9900
O1B C9B 1.4282(16)
O1B C8B 1.4287(16)
N1B C1B 1.4128(17)
N1B H1NB 0.9785
N1B H2NB 1.0089
C1B C2B 1.3909(19)
C1B C6B 1.398(2)
N2B C4B 1.4353(16)
N2B C10B 1.4606(17)
N2B C7B 1.4749(17)
C2B C3B 1.3890(18)
C2B H2B 0.9500
C3B C4B 1.3918(19)
C3B H3B 0.9500
C4B C5B 1.3977(18)
C5B C6B 1.3864(18)
C5B H5B 0.9500
C6B H6B 0.9500
C7B C8B 1.5142(19)
C7B H7B1 0.9900
C7B H7B2 0.9900
C8B H8B1 0.9900
C8B H8B2 0.9900
C9B C10B 1.5127(19)
C9B H9B1 0.9900
C9B H9B2 0.9900
C10B H10C 0.9900
C10B H10D 0.9900

loop_
_geom_hbond_atom_site_label_D
_geom_hbond_atom_site_label_H
_geom_hbond_atom_site_label_A
_geom_hbond_site_symmetry_A
_geom_hbond_distance_DH
_geom_hbond_distance_HA
_geom_hbond_distance_DA
_geom_hbond_angle_DHA
N1A H1NA N1B 2_757 0.99 2.30 3.2728(17) 167.8
N1A H2NA O1A 1_556 1.01 2.27 3.2197(15) 156.8
N1B H1NB O1B 1_556 0.98 2.11 3.0513(15) 159.7
N1B H2NB O1A 1_556 1.01 2.14 3.1461(16) 174.3

loop_
_geom_torsion_atom_site_label_1
_geom_torsion_atom_site_label_2
_geom_torsion_atom_site_label_3
_geom_torsion_atom_site_label_4
_geom_torsion
C6A C1A C2A C3A 0.3(2)
N1A C1A C2A C3A 176.87(12)
C1A C2A C3A C4A -0.4(2)
C2A C3A C4A C5A 0.4(2)
C2A C3A C4A N2A -177.74(12)
C10A N2A C4A C3A 6.67(19)
C7A N2A C4A C3A -121.32(15)
C10A N2A C4A C5A -171.51(12)
C7A N2A C4A C5A 60.50(16)
C3A C4A C5A C6A -0.4(2)
N2A C4A C5A C6A 177.89(12)
C4A C5A C6A C1A 0.3(2)
C2A C1A C6A C5A -0.2(2)
N1A C1A C6A C5A -176.85(12)
C4A N2A C7A C8A -169.50(11)
C10A N2A C7A C8A 59.07(15)
C9A O1A C8A C7A 55.73(15)
N2A C7A C8A O1A -58.04(16)
C8A O1A C9A C10A -55.71(15)
C4A N2A C10A C9A 171.22(11)
C7A N2A C10A C9A -58.58(14)
O1A C9A C10A N2A 57.69(15)
C6B C1B C2B C3B -0.2(2)
N1B C1B C2B C3B 177.41(12)
C1B C2B C3B C4B 0.3(2)
C2B C3B C4B C5B -0.10(19)
C2B C3B C4B N2B 178.23(12)
C10B N2B C4B C3B -2.84(18)
C7B N2B C4B C3B 126.03(14)
C10B N2B C4B C5B 175.47(12)
C7B N2B C4B C5B -55.67(16)
C3B C4B C5B C6B -0.25(19)
N2B C4B C5B C6B -178.65(11)
C4B C5B C6B C1B 0.4(2)
C2B C1B C6B C5B -0.2(2)
N1B C1B C6B C5B -177.75(11)
C4B N2B C7B C8B 176.15(11)
C10B N2B C7B C8B -52.88(15)
C9B O1B C8B C7B -58.74(14)
N2B C7B C8B O1B 55.55(15)
C8B O1B C9B C10B 60.54(14)
C4B N2B C10B C9B -175.46(10)
C7B N2B C10B C9B 54.19(14)
O1B C9B C10B N2B -58.95(15)

loop_
_cod_related_entry_id
_cod_related_entry_database
_cod_related_entry_code
1 ChemSpider 68175
